data_4333091
loop_
_publ_author_name
'Lee, Chien-Ming'
'Chuang, Ya-Lan'
'Chiang, Chao-Yi'
'Lee, Gene-Hsiang'
'Liaw, Wen-Feng'

_publ_section_title
;
 Mononuclear Ni(III) Complexes [NiIII(L)(P(C6H3-3-SiMe3-2-S)3)]0/1-(L =
 Thiolate, Selenolate, CH2CN, Cl, PPh3):&#x00A0; Relevance to the Nickel
 Site of [NiFe] Hydrogenases
;
_journal_issue 26
_journal_name_full 'Inorganic Chemistry'
_journal_page_first 10895
_journal_page_last 10904
_journal_paper_doi 10.1021/ic061399g
_journal_volume 45
_journal_year 2006
_chemical_formula_sum 'C67 H69 N2 Ni P3 S4 Si3'
_chemical_formula_weight 1266.37
_chemical_name_systematic
; 
 ? 
;
_space_group_IT_number 61
_symmetry_cell_setting orthorhombic
_symmetry_space_group_name_Hall '-P 2ac 2ab'
_symmetry_space_group_name_H-M 'P b c a'
_atom_sites_solution_hydrogens geom
_atom_sites_solution_primary direct
_atom_sites_solution_secondary difmap
_audit_creation_method SHELXL-97
_cell_angle_alpha 90.00
_cell_angle_beta 90.00
_cell_angle_gamma 90.00
_cell_formula_units_Z 8
_cell_length_a 27.3739(8)
_cell_length_b 17.4606(5)
_cell_length_c 28.0152(8)
_cell_measurement_reflns_used 7853
_cell_measurement_temperature 150(1)
_cell_measurement_theta_max 21.32
_cell_measurement_theta_min 2.33
_cell_volume 13390.3(7)
_computing_cell_refinement 'Bruker SAINT'
_computing_data_collection 'Bruker SMART'
_computing_data_reduction 'Bruker SAINT'
_computing_molecular_graphics 'Bruker SHELXTL'
_computing_publication_material 'Bruker SHELXTL'
_computing_structure_refinement 'SHELXL-97 (Sheldrick, 1997)'
_computing_structure_solution 'SHELXS-97 (Sheldrick, 1990)'
_diffrn_ambient_temperature 150(1)
_diffrn_measured_fraction_theta_full 1.000
_diffrn_measured_fraction_theta_max 1.000
_diffrn_measurement_device_type 'BRUKER SMART APEXCCD area detector'
_diffrn_measurement_method 'omega scans'
_diffrn_radiation_monochromator graphite
_diffrn_radiation_source 'fine-focus sealed tube'
_diffrn_radiation_type MoK\a
_diffrn_radiation_wavelength 0.71073
_diffrn_reflns_av_R_equivalents 0.1063
_diffrn_reflns_av_sigmaI/netI 0.0592
_diffrn_reflns_limit_h_max 35
_diffrn_reflns_limit_h_min -35
_diffrn_reflns_limit_k_max 22
_diffrn_reflns_limit_k_min -22
_diffrn_reflns_limit_l_max 36
_diffrn_reflns_limit_l_min -33
_diffrn_reflns_number 100069
_diffrn_reflns_theta_full 27.50
_diffrn_reflns_theta_max 27.50
_diffrn_reflns_theta_min 1.45
_exptl_absorpt_coefficient_mu 0.580
_exptl_absorpt_correction_T_max 0.8685
_exptl_absorpt_correction_T_min 0.8011
_exptl_absorpt_correction_type multi-scan
_exptl_crystal_colour dark-green
_exptl_crystal_density_diffrn 1.256
_exptl_crystal_density_meas 0
_exptl_crystal_density_method 'not measured'
_exptl_crystal_description block
_exptl_crystal_F_000 5312
_exptl_crystal_size_max 0.40
_exptl_crystal_size_mid 0.35
_exptl_crystal_size_min 0.25
_refine_diff_density_max 1.164
_refine_diff_density_min -0.590
_refine_diff_density_rms 0.161
_refine_ls_extinction_coef 0.00128(11)
_refine_ls_extinction_expression Fc^*^=kFc[1+0.001xFc^2^\l^3^/sin(2\q)]^-1/4^
_refine_ls_extinction_method SHELXL
_refine_ls_goodness_of_fit_ref 1.183
_refine_ls_hydrogen_treatment mixed
_refine_ls_matrix_type full
_refine_ls_number_parameters 759
_refine_ls_number_reflns 15380
_refine_ls_number_restraints 7
_refine_ls_restrained_S_all 1.185
_refine_ls_R_factor_all 0.1163
_refine_ls_R_factor_gt 0.0896
_refine_ls_shift/su_max 0.001
_refine_ls_shift/su_mean 0.000
_refine_ls_structure_factor_coef Fsqd
_refine_ls_weighting_details 'calc w=1/[\s^2^(Fo^2^)+(0.0855P)^2^+27.2217P] where P=(Fo^2^+2Fc^2^)/3'
_refine_ls_weighting_scheme calc
_refine_ls_wR_factor_gt 0.1983
_refine_ls_wR_factor_ref 0.2166
_reflns_number_gt 12026
_reflns_number_total 15380
_reflns_threshold_expression >2sigma(I)
_cod_data_source_file ic061399gsup3.cif
_cod_data_source_block ic11195
_cod_depositor_comments
;
The following automatic conversions were performed:

'_symmetry_cell_setting' value 'Orthorhombic' changed to
'orthorhombic' according to
/home/saulius/struct/CIF-dictionaries/cif_core.dic dictionary named
'cif_core.dic' version 2.4.2 from 2011-04-26.

Automatic conversion script
Id: cif_fix_values 1891 2012-01-12 08:04:46Z andrius 
;
_cod_original_sg_symbol_H-M Pbca
_cod_database_code 4333091

loop_
_symmetry_equiv_pos_as_xyz
'x, y, z'
'-x+1/2, -y, z+1/2'
'-x, y+1/2, -z+1/2'
'x+1/2, -y+1/2, -z'
'-x, -y, -z'
'x-1/2, y, -z-1/2'
'x, -y-1/2, z-1/2'
'-x-1/2, y-1/2, z'

loop_
_atom_site_label
_atom_site_type_symbol
_atom_site_fract_x
_atom_site_fract_y
_atom_site_fract_z
_atom_site_U_iso_or_equiv
_atom_site_adp_type
_atom_site_occupancy
_atom_site_symmetry_multiplicity
_atom_site_calc_flag
_atom_site_refinement_flags
_atom_site_disorder_assembly
_atom_site_disorder_group
Ni Ni 0.29135(2) 0.54443(3) 0.81948(2) 0.02459(16) Uani 1 1 d . A .
S1 S 0.25849(4) 0.49038(6) 0.88620(4) 0.0283(3) Uani 1 1 d . A .
S2 S 0.36187(4) 0.60488(6) 0.83853(5) 0.0357(3) Uani 1 1 d . A .
S3 S 0.23946(4) 0.54024(7) 0.75878(4) 0.0332(3) Uani 1 1 d . A .
S4 S 0.33034(5) 0.43460(6) 0.79828(4) 0.0308(3) Uani 1 1 d D . .
P1 P 0.25728(4) 0.64896(6) 0.84073(4) 0.0216(2) Uani 1 1 d . . .
Si1 Si 0.20753(5) 0.45529(8) 0.99286(5) 0.0365(3) Uani 1 1 d . . .
Si2 Si 0.45361(5) 0.73639(9) 0.82651(5) 0.0335(3) Uani 1 1 d . . .
Si3 Si 0.15207(7) 0.57027(16) 0.67686(6) 0.0719(7) Uani 1 1 d . . .
C1 C 0.3529(6) 0.4442(10) 0.7398(4) 0.105(5) Uiso 0.60 1 d PD A 1
C2 C 0.4000(7) 0.4844(14) 0.7251(9) 0.161(9) Uiso 0.60 1 d PD A 1
C1' C 0.3191(10) 0.4060(16) 0.7384(5) 0.113(8) Uiso 0.40 1 d PD A 2
C2' C 0.3667(11) 0.404(2) 0.7085(13) 0.156(13) Uiso 0.40 1 d PD A 2
C3 C 0.23747(15) 0.6421(2) 0.90221(15) 0.0240(9) Uani 1 1 d . A .
C4 C 0.22305(18) 0.7045(3) 0.92908(17) 0.0330(11) Uani 1 1 d . . .
H4A H 0.2256 0.7549 0.9165 0.040 Uiso 1 1 calc R A .
C5 C 0.20482(18) 0.6923(3) 0.97475(17) 0.0346(11) Uani 1 1 d . A .
H5A H 0.1950 0.7345 0.9939 0.042 Uiso 1 1 calc R . .
C6 C 0.20103(17) 0.6182(3) 0.99231(17) 0.0327(11) Uani 1 1 d . . .
H6A H 0.1879 0.6110 1.0234 0.039 Uiso 1 1 calc R A .
C7 C 0.21562(16) 0.5537(3) 0.96646(17) 0.0288(10) Uani 1 1 d . A .
C8 C 0.23514(15) 0.5670(2) 0.92011(15) 0.0240(9) Uani 1 1 d . . .
C9 C 0.1808(2) 0.4661(4) 1.0534(2) 0.0595(18) Uani 1 1 d . . .
H9A H 0.1473 0.4856 1.0506 0.089 Uiso 1 1 calc R . .
H9B H 0.2005 0.5022 1.0719 0.089 Uiso 1 1 calc R . .
H9C H 0.1804 0.4163 1.0694 0.089 Uiso 1 1 calc R . .
C10 C 0.2666(2) 0.4036(3) 1.0000(2) 0.0485(14) Uani 1 1 d . . .
H10A H 0.2613 0.3567 1.0185 0.073 Uiso 1 1 calc R . .
H10B H 0.2900 0.4366 1.0167 0.073 Uiso 1 1 calc R . .
H10C H 0.2796 0.3902 0.9684 0.073 Uiso 1 1 calc R . .
C11 C 0.1644(3) 0.3964(4) 0.9566(3) 0.076(2) Uani 1 1 d . . .
H11A H 0.1334 0.4238 0.9532 0.113 Uiso 1 1 calc R . .
H11B H 0.1588 0.3473 0.9726 0.113 Uiso 1 1 calc R . .
H11C H 0.1785 0.3872 0.9250 0.113 Uiso 1 1 calc R . .
C12 C 0.29957(15) 0.7272(2) 0.83408(15) 0.0211(8) Uani 1 1 d . A .
C13 C 0.28678(16) 0.8038(3) 0.82813(17) 0.0285(10) Uani 1 1 d . . .
H13A H 0.2534 0.8185 0.8276 0.034 Uiso 1 1 calc R A .
C14 C 0.32293(19) 0.8583(3) 0.8231(2) 0.0384(12) Uani 1 1 d . A .
H14A H 0.3148 0.9108 0.8191 0.046 Uiso 1 1 calc R . .
C15 C 0.37172(18) 0.8349(3) 0.82387(18) 0.0335(11) Uani 1 1 d . . .
H15A H 0.3963 0.8730 0.8206 0.040 Uiso 1 1 calc R A .
C16 C 0.38660(16) 0.7591(3) 0.82916(15) 0.0257(9) Uani 1 1 d . A .
C17 C 0.34874(16) 0.7037(2) 0.83420(15) 0.0227(9) Uani 1 1 d . . .
C18 C 0.4683(2) 0.6658(4) 0.7785(2) 0.0464(14) Uani 1 1 d . . .
H18A H 0.4539 0.6830 0.7483 0.070 Uiso 1 1 calc R . .
H18B H 0.4549 0.6156 0.7870 0.070 Uiso 1 1 calc R . .
H18C H 0.5038 0.6618 0.7749 0.070 Uiso 1 1 calc R . .
C19 C 0.4870(2) 0.8266(4) 0.8114(2) 0.0514(15) Uani 1 1 d . . .
H19A H 0.4767 0.8445 0.7798 0.077 Uiso 1 1 calc R . .
H19B H 0.5222 0.8167 0.8112 0.077 Uiso 1 1 calc R . .
H19C H 0.4795 0.8659 0.8353 0.077 Uiso 1 1 calc R . .
C20 C 0.4755(2) 0.7029(4) 0.8861(2) 0.0510(15) Uani 1 1 d . . .
H20A H 0.4574 0.6569 0.8954 0.076 Uiso 1 1 calc R . .
H20B H 0.4702 0.7433 0.9098 0.076 Uiso 1 1 calc R . .
H20C H 0.5105 0.6909 0.8842 0.076 Uiso 1 1 calc R . .
C21 C 0.20406(16) 0.6679(3) 0.80424(16) 0.0265(9) Uani 1 1 d . A .
C22 C 0.17076(17) 0.7262(3) 0.81290(19) 0.0347(11) Uani 1 1 d . . .
H22A H 0.1742 0.7581 0.8402 0.042 Uiso 1 1 calc R A .
C23 C 0.13269(18) 0.7373(3) 0.7815(2) 0.0418(13) Uani 1 1 d . A .
H23A H 0.1092 0.7763 0.7874 0.050 Uiso 1 1 calc R . .
C24 C 0.12894(19) 0.6921(4) 0.7418(2) 0.0485(15) Uani 1 1 d . . .
H24A H 0.1031 0.7020 0.7200 0.058 Uiso 1 1 calc R A .
C25 C 0.16104(17) 0.6320(4) 0.73171(17) 0.0400(13) Uani 1 1 d . A .
C26 C 0.19926(16) 0.6188(3) 0.76475(16) 0.0289(10) Uani 1 1 d . . .
C27 C 0.1033(3) 0.6145(7) 0.6393(3) 0.111(4) Uani 1 1 d . . .
H27A H 0.0727 0.6164 0.6575 0.167 Uiso 1 1 calc R . .
H27B H 0.0985 0.5837 0.6105 0.167 Uiso 1 1 calc R . .
H27C H 0.1130 0.6665 0.6304 0.167 Uiso 1 1 calc R . .
C28 C 0.2079(3) 0.5618(8) 0.6392(3) 0.128(5) Uani 1 1 d . . .
H28A H 0.2218 0.6128 0.6339 0.192 Uiso 1 1 calc R . .
H28B H 0.1992 0.5388 0.6084 0.192 Uiso 1 1 calc R . .
H28C H 0.2319 0.5294 0.6554 0.192 Uiso 1 1 calc R . .
C29 C 0.1302(4) 0.4733(5) 0.6939(3) 0.105(3) Uani 1 1 d . . .
H29A H 0.0991 0.4777 0.7110 0.157 Uiso 1 1 calc R . .
H29B H 0.1545 0.4486 0.7146 0.157 Uiso 1 1 calc R . .
H29C H 0.1255 0.4423 0.6651 0.157 Uiso 1 1 calc R . .
P2 P 0.47476(4) 0.19044(7) 0.94318(5) 0.0300(3) Uani 1 1 d . . .
P3 P 0.56267(4) 0.26824(7) 0.90532(4) 0.0304(3) Uani 1 1 d . B .
N1 N 0.53037(14) 0.2054(2) 0.93087(16) 0.0349(9) Uani 1 1 d . . .
C30 C 0.4723(2) 0.1406(3) 0.99960(19) 0.0397(13) Uani 1 1 d . . .
C31 C 0.5140(2) 0.1014(3) 1.0151(2) 0.0501(15) Uani 1 1 d . . .
H31A H 0.5433 0.1018 0.9969 0.060 Uiso 1 1 calc R . .
C32 C 0.5108(3) 0.0611(3) 1.0588(2) 0.0613(19) Uani 1 1 d . . .
H32A H 0.5385 0.0337 1.0701 0.074 Uiso 1 1 calc R . .
C33 C 0.4691(3) 0.0611(4) 1.0849(2) 0.065(2) Uani 1 1 d . . .
H33A H 0.4680 0.0335 1.1141 0.078 Uiso 1 1 calc R . .
C34 C 0.4286(3) 0.1000(4) 1.0698(2) 0.0631(19) Uani 1 1 d . . .
H34A H 0.3998 0.1001 1.0887 0.076 Uiso 1 1 calc R . .
C35 C 0.4297(2) 0.1394(4) 1.0268(2) 0.0578(17) Uani 1 1 d . . .
H35A H 0.4014 0.1655 1.0159 0.069 Uiso 1 1 calc R . .
C36 C 0.43879(17) 0.2756(3) 0.95009(17) 0.0313(10) Uani 1 1 d . . .
C37 C 0.4452(2) 0.3209(3) 0.99109(19) 0.0428(13) Uani 1 1 d . . .
H37A H 0.4660 0.3039 1.0162 0.051 Uiso 1 1 calc R . .
C38 C 0.4214(2) 0.3898(4) 0.9947(2) 0.0556(16) Uani 1 1 d . . .
H38A H 0.4260 0.4208 1.0221 0.067 Uiso 1 1 calc R . .
C39 C 0.3908(2) 0.4143(4) 0.9587(2) 0.0548(16) Uani 1 1 d . . .
H39A H 0.3740 0.4617 0.9617 0.066 Uiso 1 1 calc R . .
C40 C 0.3844(2) 0.3707(3) 0.9185(2) 0.0470(14) Uani 1 1 d . . .
H40A H 0.3637 0.3884 0.8936 0.056 Uiso 1 1 calc R . .
C41 C 0.40801(17) 0.3007(3) 0.91406(19) 0.0360(11) Uani 1 1 d . . .
H41A H 0.4031 0.2701 0.8864 0.043 Uiso 1 1 calc R . .
C42 C 0.44688(17) 0.1319(3) 0.89768(17) 0.0305(10) Uani 1 1 d . . .
C43 C 0.40005(18) 0.1019(3) 0.90303(19) 0.0352(11) Uani 1 1 d . . .
H43A H 0.3819 0.1127 0.9311 0.042 Uiso 1 1 calc R . .
C44 C 0.37985(18) 0.0565(3) 0.8677(2) 0.0372(12) Uani 1 1 d . . .
H44A H 0.3481 0.0354 0.8718 0.045 Uiso 1 1 calc R . .
C45 C 0.4058(2) 0.0421(3) 0.82669(19) 0.0390(12) Uani 1 1 d . . .
H45A H 0.3917 0.0116 0.8022 0.047 Uiso 1 1 calc R . .
C46 C 0.4523(2) 0.0717(3) 0.82074(19) 0.0432(13) Uani 1 1 d . . .
H46A H 0.4701 0.0615 0.7923 0.052 Uiso 1 1 calc R . .
C47 C 0.4729(2) 0.1163(3) 0.85649(18) 0.0385(12) Uani 1 1 d . . .
H47A H 0.5050 0.1362 0.8526 0.046 Uiso 1 1 calc R . .
C48 C 0.52918(17) 0.3449(3) 0.87879(18) 0.0341(11) Uani 1 1 d . . .
C49 C 0.5223(2) 0.4135(3) 0.9031(2) 0.0455(13) Uani 1 1 d . . .
H49A H 0.5386 0.4222 0.9326 0.055 Uiso 1 1 calc R . .
C50 C 0.4918(3) 0.4693(4) 0.8845(3) 0.0613(18) Uani 1 1 d . . .
H50A H 0.4871 0.5158 0.9014 0.074 Uiso 1 1 calc R . .
C51 C 0.4683(2) 0.4577(4) 0.8416(3) 0.0617(19) Uani 1 1 d . . .
H51A H 0.4471 0.4960 0.8293 0.074 Uiso 1 1 calc R . .
C52 C 0.4755(2) 0.3908(4) 0.8167(2) 0.0518(15) Uani 1 1 d . . .
H52A H 0.4599 0.3836 0.7867 0.062 Uiso 1 1 calc R . .
C53 C 0.50530(19) 0.3340(3) 0.83477(19) 0.0410(12) Uani 1 1 d . . .
H53A H 0.5097 0.2876 0.8176 0.049 Uiso 1 1 calc R . .
C54 C 0.60309(17) 0.3094(3) 0.94841(18) 0.0352(11) Uani 1 1 d . . .
C55 C 0.5959(2) 0.2980(4) 0.9958(2) 0.0459(14) Uani 1 1 d . . .
H55A H 0.5701 0.2657 1.0063 0.055 Uiso 1 1 calc R . .
C56 C 0.6259(2) 0.3332(4) 1.0290(2) 0.0578(17) Uani 1 1 d . . .
H56A H 0.6206 0.3246 1.0621 0.069 Uiso 1 1 calc R . .
C57 C 0.6627(2) 0.3800(4) 1.0148(3) 0.0646(19) Uani 1 1 d . . .
H57A H 0.6821 0.4059 1.0378 0.078 Uiso 1 1 calc R . .
C58 C 0.6716(3) 0.3895(6) 0.9677(3) 0.103(4) Uani 1 1 d . . .
H58A H 0.6984 0.4201 0.9577 0.123 Uiso 1 1 calc R . .
C59 C 0.6420(3) 0.3551(5) 0.9342(3) 0.088(3) Uani 1 1 d . . .
H59A H 0.6482 0.3626 0.9012 0.105 Uiso 1 1 calc R . .
C60 C 0.5987(2) 0.2247(4) 0.8601(2) 0.0536(17) Uani 1 1 d . . .
C61 C 0.6191(6) 0.2780(8) 0.8211(6) 0.040(3) Uani 0.60 1 d P B 1
H61A H 0.6089 0.3298 0.8187 0.048 Uiso 0.60 1 calc PR B 1
C62 C 0.6527(5) 0.2478(9) 0.7896(4) 0.055(3) Uani 0.60 1 d P B 1
H62A H 0.6647 0.2781 0.7640 0.066 Uiso 0.60 1 calc PR B 1
C63 C 0.6691(6) 0.1727(10) 0.7955(4) 0.074(5) Uani 0.60 1 d P B 1
H63A H 0.6920 0.1514 0.7737 0.089 Uiso 0.60 1 calc PR B 1
C64 C 0.6525(5) 0.1310(8) 0.8321(4) 0.060(3) Uani 0.60 1 d P B 1
H64A H 0.6644 0.0804 0.8365 0.072 Uiso 0.60 1 calc PR B 1
C65 C 0.6186(5) 0.1596(7) 0.8633(5) 0.046(3) Uani 0.60 1 d P B 1
H65A H 0.6093 0.1281 0.8894 0.055 Uiso 0.60 1 calc PR B 1
C61' C 0.6158(10) 0.2443(11) 0.8241(9) 0.045(5) Uani 0.40 1 d P B 2
H61C H 0.6117 0.2969 0.8163 0.054 Uiso 0.40 1 calc PR B 2
C62' C 0.6421(7) 0.1998(13) 0.7902(6) 0.050(4) Uani 0.40 1 d P B 2
H62B H 0.6582 0.2237 0.7641 0.060 Uiso 0.40 1 calc PR B 2
C63' C 0.6438(7) 0.1199(14) 0.7959(7) 0.069(6) Uani 0.40 1 d P B 2
H63B H 0.6589 0.0893 0.7721 0.083 Uiso 0.40 1 calc PR B 2
C64' C 0.6244(7) 0.0864(12) 0.8344(6) 0.056(4) Uani 0.40 1 d P B 2
H64B H 0.6282 0.0329 0.8393 0.067 Uiso 0.40 1 calc PR B 2
C65' C 0.5987(6) 0.1310(10) 0.8672(6) 0.038(4) Uani 0.40 1 d P B 2
H65B H 0.5816 0.1080 0.8929 0.046 Uiso 0.40 1 calc PR B 2
N2 N 0.3125(13) 0.2966(17) 0.6074(10) 0.27(2) Uiso 1 1 d D . .
C66 C 0.2958(10) 0.3318(12) 0.6375(9) 0.258(11) Uiso 1 1 d D . .
C67 C 0.2661(9) 0.3298(12) 0.6863(8) 0.278(11) Uiso 1 1 d D . .
H67A H 0.2820 0.3634 0.7096 0.417 Uiso 1 1 calc R . .
H67B H 0.2655 0.2773 0.6986 0.417 Uiso 1 1 calc R . .
H67C H 0.2326 0.3474 0.6807 0.417 Uiso 1 1 calc R . .

loop_
_atom_site_aniso_label
_atom_site_aniso_U_11
_atom_site_aniso_U_22
_atom_site_aniso_U_33
_atom_site_aniso_U_23
_atom_site_aniso_U_13
_atom_site_aniso_U_12
Ni 0.0318(3) 0.0191(3) 0.0229(3) -0.0015(2) 0.0006(2) 0.0015(2)
S1 0.0330(6) 0.0221(5) 0.0298(6) 0.0027(4) 0.0042(5) -0.0021(4)
S2 0.0279(6) 0.0223(5) 0.0569(8) -0.0076(5) -0.0134(5) 0.0056(5)
S3 0.0337(6) 0.0408(7) 0.0251(6) -0.0059(5) -0.0027(5) -0.0015(5)
S4 0.0383(6) 0.0184(5) 0.0356(6) -0.0089(5) -0.0034(5) 0.0082(5)
P1 0.0222(5) 0.0201(5) 0.0224(5) 0.0010(4) 0.0014(4) -0.0005(4)
Si1 0.0341(7) 0.0388(8) 0.0365(8) 0.0134(6) 0.0066(6) -0.0032(6)
Si2 0.0230(6) 0.0457(8) 0.0318(7) -0.0100(6) 0.0024(5) -0.0014(6)
Si3 0.0489(10) 0.139(2) 0.0279(9) -0.0133(11) -0.0132(7) 0.0086(12)
C3 0.025(2) 0.029(2) 0.018(2) 0.0011(17) 0.0056(16) -0.0050(18)
C4 0.040(3) 0.026(2) 0.033(3) 0.0016(19) 0.004(2) -0.001(2)
C5 0.041(3) 0.035(3) 0.028(2) -0.007(2) 0.010(2) 0.002(2)
C6 0.029(2) 0.039(3) 0.029(2) 0.003(2) 0.0054(19) -0.005(2)
C7 0.023(2) 0.033(2) 0.031(2) 0.0031(19) 0.0009(18) -0.0028(18)
C8 0.020(2) 0.028(2) 0.023(2) 0.0013(17) 0.0014(16) -0.0002(17)
C9 0.065(4) 0.064(4) 0.050(4) 0.029(3) 0.031(3) 0.023(3)
C10 0.053(3) 0.049(3) 0.043(3) 0.012(3) 0.010(3) 0.016(3)
C11 0.072(5) 0.069(5) 0.086(5) 0.030(4) -0.018(4) -0.040(4)
C12 0.024(2) 0.021(2) 0.019(2) -0.0019(16) 0.0047(16) -0.0011(16)
C13 0.025(2) 0.024(2) 0.036(3) -0.0014(19) 0.0078(19) 0.0021(18)
C14 0.035(3) 0.027(2) 0.053(3) 0.003(2) 0.008(2) -0.001(2)
C15 0.032(2) 0.027(2) 0.041(3) -0.001(2) 0.006(2) -0.007(2)
C16 0.023(2) 0.031(2) 0.023(2) -0.0045(18) 0.0010(17) -0.0005(18)
C17 0.027(2) 0.023(2) 0.018(2) -0.0034(16) 0.0008(16) 0.0016(17)
C18 0.032(3) 0.059(4) 0.047(3) -0.017(3) 0.004(2) 0.001(3)
C19 0.034(3) 0.064(4) 0.057(4) -0.008(3) 0.010(3) -0.018(3)
C20 0.033(3) 0.076(4) 0.044(3) -0.006(3) -0.004(2) 0.016(3)
C21 0.024(2) 0.028(2) 0.027(2) 0.0077(18) -0.0025(18) -0.0063(18)
C22 0.027(2) 0.029(2) 0.048(3) 0.007(2) 0.000(2) -0.0021(19)
C23 0.025(2) 0.042(3) 0.058(4) 0.013(3) -0.002(2) 0.002(2)
C24 0.026(3) 0.073(4) 0.046(3) 0.023(3) -0.008(2) 0.000(3)
C25 0.023(2) 0.071(4) 0.025(2) 0.012(2) -0.0015(19) -0.006(2)
C26 0.022(2) 0.041(3) 0.024(2) 0.0072(19) 0.0020(17) -0.0081(19)
C27 0.067(5) 0.225(12) 0.042(4) 0.006(6) -0.025(4) 0.025(7)
C28 0.070(5) 0.280(16) 0.033(4) -0.028(6) 0.002(4) 0.039(7)
C29 0.128(8) 0.111(7) 0.076(6) -0.046(5) -0.026(6) -0.028(6)
P2 0.0281(6) 0.0297(6) 0.0321(7) 0.0035(5) -0.0100(5) -0.0025(5)
P3 0.0231(6) 0.0400(7) 0.0280(6) -0.0058(5) -0.0009(5) 0.0026(5)
N1 0.031(2) 0.026(2) 0.048(3) -0.0010(18) -0.0088(19) -0.0005(17)
C30 0.052(3) 0.032(3) 0.035(3) 0.004(2) -0.021(2) -0.011(2)
C31 0.063(4) 0.036(3) 0.051(4) 0.006(3) -0.028(3) -0.002(3)
C32 0.093(5) 0.038(3) 0.053(4) 0.006(3) -0.040(4) 0.010(3)
C33 0.095(6) 0.057(4) 0.043(4) 0.019(3) -0.020(4) -0.029(4)
C34 0.073(4) 0.082(5) 0.035(3) 0.022(3) -0.017(3) -0.029(4)
C35 0.050(4) 0.077(4) 0.047(4) 0.019(3) -0.015(3) -0.022(3)
C36 0.028(2) 0.036(3) 0.030(2) 0.004(2) 0.0020(19) 0.000(2)
C37 0.048(3) 0.051(3) 0.029(3) -0.003(2) 0.000(2) 0.004(3)
C38 0.065(4) 0.056(4) 0.046(3) -0.012(3) 0.016(3) 0.006(3)
C39 0.050(3) 0.051(4) 0.064(4) -0.003(3) 0.024(3) 0.017(3)
C40 0.034(3) 0.053(3) 0.055(4) 0.011(3) 0.007(3) 0.009(3)
C41 0.030(2) 0.040(3) 0.038(3) 0.005(2) 0.001(2) 0.000(2)
C42 0.030(2) 0.026(2) 0.035(3) 0.0052(19) -0.013(2) -0.0037(19)
C43 0.031(2) 0.033(3) 0.042(3) 0.000(2) -0.008(2) 0.002(2)
C44 0.030(3) 0.029(2) 0.052(3) 0.001(2) -0.010(2) -0.003(2)
C45 0.050(3) 0.031(2) 0.036(3) 0.007(2) -0.019(2) -0.007(2)
C46 0.058(3) 0.042(3) 0.030(3) 0.004(2) 0.000(2) -0.015(3)
C47 0.044(3) 0.039(3) 0.032(3) 0.008(2) -0.008(2) -0.014(2)
C48 0.029(2) 0.040(3) 0.033(3) 0.005(2) 0.010(2) 0.001(2)
C49 0.046(3) 0.042(3) 0.049(3) 0.000(3) 0.011(3) -0.001(3)
C50 0.066(4) 0.037(3) 0.081(5) 0.007(3) 0.019(4) 0.011(3)
C51 0.053(4) 0.054(4) 0.077(5) 0.034(4) 0.024(4) 0.017(3)
C52 0.040(3) 0.066(4) 0.050(3) 0.018(3) 0.003(3) 0.009(3)
C53 0.034(3) 0.051(3) 0.037(3) 0.006(2) 0.000(2) 0.006(2)
C54 0.027(2) 0.047(3) 0.031(3) -0.003(2) 0.000(2) -0.009(2)
C55 0.033(3) 0.064(4) 0.040(3) -0.007(3) -0.002(2) -0.015(3)
C56 0.046(3) 0.091(5) 0.037(3) -0.018(3) -0.006(3) -0.011(3)
C57 0.057(4) 0.062(4) 0.075(5) -0.004(4) -0.033(4) -0.015(3)
C58 0.081(5) 0.142(8) 0.086(6) 0.046(6) -0.041(5) -0.082(6)
C59 0.065(5) 0.152(8) 0.046(4) 0.031(4) -0.015(3) -0.063(5)
C60 0.039(3) 0.095(5) 0.026(3) -0.015(3) -0.010(2) 0.033(3)
C61 0.038(6) 0.053(8) 0.028(5) 0.006(7) 0.004(4) 0.017(7)
C62 0.058(8) 0.081(9) 0.026(5) 0.006(6) 0.007(5) 0.039(7)
C63 0.074(9) 0.121(13) 0.027(6) -0.017(7) -0.003(6) 0.064(10)
C64 0.069(8) 0.063(7) 0.050(7) -0.016(6) -0.009(6) 0.037(6)
C65 0.052(8) 0.041(7) 0.045(6) -0.002(5) -0.010(6) 0.017(5)
C61' 0.051(10) 0.049(12) 0.035(10) 0.008(11) -0.007(7) 0.003(11)
C62' 0.037(9) 0.076(13) 0.037(9) 0.015(10) 0.006(7) 0.012(11)
C63' 0.044(10) 0.106(17) 0.058(12) -0.032(12) -0.017(9) 0.033(11)
C64' 0.062(11) 0.071(12) 0.034(8) -0.007(8) 0.005(8) 0.027(9)
C65' 0.040(10) 0.042(10) 0.033(8) 0.004(7) 0.000(7) 0.014(7)

loop_
_atom_type_symbol
_atom_type_description
_atom_type_scat_dispersion_real
_atom_type_scat_dispersion_imag
_atom_type_scat_source
C C 0.0033 0.0016 'International Tables Vol C Tables 4.2.6.8 and 6.1.1.4'
H H 0.0000 0.0000 'International Tables Vol C Tables 4.2.6.8 and 6.1.1.4'
N N 0.0061 0.0033 'International Tables Vol C Tables 4.2.6.8 and 6.1.1.4'
Si Si 0.0817 0.0704 'International Tables Vol C Tables 4.2.6.8 and 6.1.1.4'
P P 0.1023 0.0942 'International Tables Vol C Tables 4.2.6.8 and 6.1.1.4'
S S 0.1246 0.1234 'International Tables Vol C Tables 4.2.6.8 and 6.1.1.4'
Ni Ni 0.3393 1.1124 'International Tables Vol C Tables 4.2.6.8 and 6.1.1.4'

loop_
_geom_angle_atom_site_label_1
_geom_angle_atom_site_label_2
_geom_angle_atom_site_label_3
_geom_angle
P1 Ni S3 87.84(5)
P1 Ni S2 84.73(5)
S3 Ni S2 137.95(6)
P1 Ni S4 177.78(5)
S3 Ni S4 94.16(5)
S2 Ni S4 93.13(5)
P1 Ni S1 87.30(5)
S3 Ni S1 111.26(5)
S2 Ni S1 109.65(5)
S4 Ni S1 92.88(5)
C8 S1 Ni 105.74(15)
C17 S2 Ni 105.42(15)
C26 S3 Ni 107.51(16)
C1 S4 C1' 37.6(10)
C1 S4 Ni 109.1(6)
C1' S4 Ni 113.7(9)
C12 P1 C3 109.95(19)
C12 P1 C21 108.7(2)
C3 P1 C21 108.0(2)
C12 P1 Ni 109.83(14)
C3 P1 Ni 109.88(15)
C21 P1 Ni 110.52(16)
C9 Si1 C10 107.1(3)
C9 Si1 C11 107.7(4)
C10 Si1 C11 109.9(3)
C9 Si1 C7 108.2(3)
C10 Si1 C7 112.5(2)
C11 Si1 C7 111.3(3)
C20 Si2 C19 108.0(3)
C20 Si2 C18 111.6(3)
C19 Si2 C18 106.7(3)
C20 Si2 C16 110.2(2)
C19 Si2 C16 107.9(2)
C18 Si2 C16 112.2(2)
C29 Si3 C28 109.7(6)
C29 Si3 C27 106.9(5)
C28 Si3 C27 107.5(4)
C29 Si3 C25 110.6(3)
C28 Si3 C25 113.5(4)
C27 Si3 C25 108.3(4)
C2 C1 S4 126.3(14)
C2' C1' S4 111.8(19)
C4 C3 C8 121.9(4)
C4 C3 P1 123.5(3)
C8 C3 P1 114.5(3)
C3 C4 C5 119.0(4)
C6 C5 C4 119.7(4)
C5 C6 C7 123.1(4)
C6 C7 C8 116.7(4)
C6 C7 Si1 119.9(3)
C8 C7 Si1 123.4(3)
C3 C8 C7 119.6(4)
C3 C8 S1 120.0(3)
C7 C8 S1 120.3(3)
C13 C12 C17 121.4(4)
C13 C12 P1 125.4(3)
C17 C12 P1 113.2(3)
C14 C13 C12 119.6(4)
C13 C14 C15 118.9(4)
C16 C15 C14 124.0(4)
C15 C16 C17 116.3(4)
C15 C16 Si2 118.8(3)
C17 C16 Si2 124.8(3)
C12 C17 C16 119.9(4)
C12 C17 S2 118.7(3)
C16 C17 S2 121.5(3)
C22 C21 C26 121.6(4)
C22 C21 P1 124.3(4)
C26 C21 P1 114.1(3)
C23 C22 C21 119.3(5)
C24 C23 C22 119.6(5)
C23 C24 C25 123.5(5)
C24 C25 C26 117.0(5)
C24 C25 Si3 120.7(4)
C26 C25 Si3 122.3(4)
C21 C26 C25 119.0(5)
C21 C26 S3 119.3(3)
C25 C26 S3 121.7(4)
N1 P2 C36 114.5(2)
N1 P2 C42 110.3(2)
C36 P2 C42 108.3(2)
N1 P2 C30 107.8(2)
C36 P2 C30 106.5(2)
C42 P2 C30 109.3(2)
N1 P3 C60 109.7(3)
N1 P3 C48 115.0(2)
C60 P3 C48 108.0(3)
N1 P3 C54 108.6(2)
C60 P3 C54 108.0(3)
C48 P3 C54 107.3(3)
P3 N1 P2 138.7(3)
C35 C30 C31 120.3(5)
C35 C30 P2 121.1(4)
C31 C30 P2 118.5(5)
C30 C31 C32 117.5(6)
C33 C32 C31 121.2(6)
C32 C33 C34 121.1(6)
C33 C34 C35 119.8(7)
C34 C35 C30 120.1(6)
C41 C36 C37 119.6(5)
C41 C36 P2 121.1(4)
C37 C36 P2 119.0(4)
C38 C37 C36 119.5(5)
C37 C38 C39 120.5(6)
C40 C39 C38 120.4(6)
C39 C40 C41 120.2(6)
C36 C41 C40 119.7(5)
C47 C42 C43 119.3(5)
C47 C42 P2 118.9(4)
C43 C42 P2 121.8(4)
C44 C43 C42 120.4(5)
C45 C44 C43 119.7(5)
C44 C45 C46 120.6(5)
C45 C46 C47 119.7(5)
C42 C47 C46 120.2(5)
C49 C48 C53 118.9(5)
C49 C48 P3 120.8(4)
C53 C48 P3 120.1(4)
C50 C49 C48 120.2(6)
C51 C50 C49 120.5(6)
C52 C51 C50 120.0(6)
C51 C52 C53 120.5(6)
C52 C53 C48 119.9(6)
C55 C54 C59 118.5(5)
C55 C54 P3 120.7(4)
C59 C54 P3 120.8(4)
C54 C55 C56 120.3(5)
C57 C56 C55 120.7(6)
C58 C57 C56 119.7(6)
C57 C58 C59 120.2(7)
C58 C59 C54 120.5(6)
C61' C60 C65 98.8(13)
C61' C60 C61 20.2(13)
C65 C60 C61 116.0(9)
C61' C60 C65' 113.3(13)
C65 C60 C65' 25.6(7)
C61 C60 C65' 133.3(9)
C61' C60 P3 135.8(12)
C65 C60 P3 125.0(8)
C61 C60 P3 116.7(7)
C65' C60 P3 109.8(7)
C62 C61 C60 117.7(11)
C61 C62 C63 119.9(13)
C64 C63 C62 119.6(11)
C63 C64 C65 121.4(12)
C60 C65 C64 125.1(12)
C60 C61' C62' 128.5(18)
C63' C62' C61' 118.8(17)
C64' C63' C62' 121.0(18)
C63' C64' C65' 119.2(19)
C64' C65' C60 118.3(15)
N2 C66 C67 146(2)

loop_
_geom_bond_atom_site_label_1
_geom_bond_atom_site_label_2
_geom_bond_distance
Ni P1 2.1345(12)
Ni S3 2.2169(13)
Ni S2 2.2639(13)
Ni S4 2.2734(12)
Ni S1 2.2791(12)
S1 C8 1.760(4)
S2 C17 1.767(4)
S3 C26 1.767(5)
S4 C1 1.760(9)
S4 C1' 1.776(10)
P1 C12 1.801(4)
P1 C3 1.809(4)
P1 C21 1.810(4)
Si1 C9 1.856(6)
Si1 C10 1.863(6)
Si1 C11 1.865(7)
Si1 C7 1.884(5)
Si2 C20 1.867(6)
Si2 C19 1.869(6)
Si2 C18 1.869(5)
Si2 C16 1.878(4)
Si3 C29 1.859(10)
Si3 C28 1.862(8)
Si3 C27 1.866(8)
Si3 C25 1.893(6)
C1 C2 1.524(10)
C1' C2' 1.550(10)
C3 C4 1.381(6)
C3 C8 1.406(6)
C4 C5 1.390(7)
C5 C6 1.388(7)
C6 C7 1.397(7)
C7 C8 1.423(6)
C12 C13 1.392(6)
C12 C17 1.407(6)
C13 C14 1.380(7)
C14 C15 1.397(7)
C15 C16 1.393(6)
C16 C17 1.424(6)
C21 C22 1.388(7)
C21 C26 1.406(7)
C22 C23 1.378(7)
C23 C24 1.368(9)
C24 C25 1.397(8)
C25 C26 1.416(6)
P2 N1 1.583(4)
P2 C36 1.794(5)
P2 C42 1.803(5)
P2 C30 1.806(5)
P3 N1 1.580(4)
P3 C60 1.777(6)
P3 C48 1.785(5)
P3 C54 1.788(5)
C30 C35 1.394(9)
C30 C31 1.400(8)
C31 C32 1.415(9)
C32 C33 1.356(10)
C33 C34 1.367(10)
C34 C35 1.387(8)
C36 C41 1.386(7)
C36 C37 1.405(7)
C37 C38 1.373(8)
C38 C39 1.379(9)
C39 C40 1.370(9)
C40 C41 1.388(7)
C42 C47 1.383(7)
C42 C43 1.393(7)
C43 C44 1.383(7)
C44 C45 1.375(8)
C45 C46 1.383(8)
C46 C47 1.389(7)
C48 C49 1.391(7)
C48 C53 1.409(7)
C49 C50 1.384(9)
C50 C51 1.378(10)
C51 C52 1.376(10)
C52 C53 1.380(8)
C54 C55 1.357(7)
C54 C59 1.388(8)
C55 C56 1.385(8)
C56 C57 1.357(9)
C57 C58 1.351(11)
C58 C59 1.380(10)
C60 C61' 1.16(3)
C60 C65 1.263(13)
C60 C61 1.540(16)
C60 C65' 1.648(18)
C61 C62 1.378(19)
C62 C63 1.396(19)
C63 C64 1.34(2)
C64 C65 1.369(17)
C61' C62' 1.42(3)
C62' C63' 1.41(3)
C63' C64' 1.33(3)
C64' C65' 1.40(2)
N2 C66 1.139(10)
C66 C67 1.590(9)
